data_4503849
loop_
_publ_author_name
'Shi, Fa-Nian'
'Trindade, Tito'
'Rocha, Jo\~ao'
'Paz, Filipe A. Almeida'

_publ_section_title
;
 Hydro-Ionothermal Synthesis of Lanthanide-Organic Frameworks with
 1,4-Phenylenebis(methylene)diphosphonate
;
_journal_issue 11
_journal_name_full 'Crystal Growth &amp; Design'
_journal_page_first 3917
_journal_paper_doi 10.1021/cg800639x
_journal_volume 8
_journal_year 2008
_chemical_formula_moiety 'C8 H12 O6 P2'
_chemical_formula_sum 'C8 H12 O6 P2'
_chemical_formula_weight 266.12
_chemical_name_systematic
; 
 ? 
;
_space_group_IT_number 14
_symmetry_cell_setting monoclinic
_symmetry_space_group_name_Hall '-P 2yn'
_symmetry_space_group_name_H-M 'P 1 21/n 1'
_atom_sites_solution_hydrogens mixed
_atom_sites_solution_primary direct
_atom_sites_solution_secondary difmap
_audit_creation_date '06 June 2008'
_audit_creation_method 'SHELXL-97, manual editing plus enCIFer'
_cell_angle_alpha 90.00
_cell_angle_beta 115.980(2)
_cell_angle_gamma 90.00
_cell_formula_units_Z 2
_cell_length_a 8.5172(5)
_cell_length_b 7.7403(4)
_cell_length_c 9.1430(5)
_cell_measurement_reflns_used 9966
_cell_measurement_temperature 150(2)
_cell_measurement_theta_max 40.12
_cell_measurement_theta_min 3.62
_cell_volume 541.85(5)
_computing_cell_refinement 'APEX2 '
_computing_data_collection 'APEX2 (Bruker, 2006)'
_computing_data_reduction 'SAINT+ (Bruker, 1997-2005)'
_computing_molecular_graphics 'DIAMOND (Brandenburg, 2006)'
_computing_publication_material 'SHELXTL '
_computing_structure_refinement 'SHELXTL '
_computing_structure_solution 'SHELXTL (Bruker 2001)'
_diffrn_ambient_temperature 150(2)
_diffrn_measured_fraction_theta_full 0.998
_diffrn_measured_fraction_theta_max 0.998
_diffrn_measurement_device_type 'Bruker X8 Kappa CCD APEX II'
_diffrn_measurement_method 'omega/phi scans'
_diffrn_radiation_monochromator graphite
_diffrn_radiation_source 'fine-focus sealed tube'
_diffrn_radiation_type MoK\a
_diffrn_radiation_wavelength 0.71073
_diffrn_reflns_av_R_equivalents 0.0221
_diffrn_reflns_av_sigmaI/netI 0.0102
_diffrn_reflns_limit_h_max 11
_diffrn_reflns_limit_h_min -10
_diffrn_reflns_limit_k_max 10
_diffrn_reflns_limit_k_min -9
_diffrn_reflns_limit_l_max 12
_diffrn_reflns_limit_l_min -12
_diffrn_reflns_number 14445
_diffrn_reflns_theta_full 29.13
_diffrn_reflns_theta_max 29.13
_diffrn_reflns_theta_min 3.62
_exptl_absorpt_coefficient_mu 0.411
_exptl_absorpt_correction_T_max 0.9077
_exptl_absorpt_correction_T_min 0.8935
_exptl_absorpt_correction_type multi-scan
_exptl_absorpt_process_details
;
 SADABS (Sheldrick, 1997)
;
_exptl_crystal_colour Colorless
_exptl_crystal_density_diffrn 1.631
_exptl_crystal_density_method 'not measured'
_exptl_crystal_description Block
_exptl_crystal_F_000 276
_exptl_crystal_size_max 0.28
_exptl_crystal_size_mid 0.28
_exptl_crystal_size_min 0.24
_refine_diff_density_max 0.426
_refine_diff_density_min -0.342
_refine_diff_density_rms 0.056
_refine_ls_extinction_method none
_refine_ls_goodness_of_fit_ref 1.055
_refine_ls_hydrogen_treatment mixed
_refine_ls_matrix_type full
_refine_ls_number_parameters 80
_refine_ls_number_reflns 1461
_refine_ls_number_restraints 2
_refine_ls_restrained_S_all 1.057
_refine_ls_R_factor_all 0.0258
_refine_ls_R_factor_gt 0.0250
_refine_ls_shift/su_max 0.000
_refine_ls_shift/su_mean 0.000
_refine_ls_structure_factor_coef Fsqd
_refine_ls_weighting_details 'calc w=1/[\s^2^(Fo^2^)+(0.0437P)^2^+0.2798P] where P=(Fo^2^+2Fc^2^)/3'
_refine_ls_weighting_scheme calc
_refine_ls_wR_factor_gt 0.0745
_refine_ls_wR_factor_ref 0.0752
_reflns_number_gt 1409
_reflns_number_total 1461
_reflns_threshold_expression I>2\s(I)
_cod_data_source_file cg800639x_si_004.cif
_cod_data_source_block 3
_cod_depositor_comments
;
The following automatic conversions were performed:

'_symmetry_cell_setting' value 'Monoclinic' changed to 'monoclinic'
according to /home/saulius/struct/CIF-dictionaries/cif_core.dic
dictionary named 'cif_core.dic' version 2.4.1 from
2010-06-29.

'_exptl_absorpt_correction_type' value 'Multi-scan'
changed to 'multi-scan' according to
/home/saulius/struct/CIF-dictionaries/cif_core.dic dictionary named
'cif_core.dic' version 2.4.1 from 2010-06-29.

Automatic conversion script
Id: cif_fix_values 1715 2011-07-08 13:25:40Z adriana 
;
_cod_original_sg_symbol_H-M 'P 21/n'
_cod_database_code 4503849

loop_
_symmetry_equiv_pos_as_xyz
'x, y, z'
'-x+1/2, y+1/2, -z+1/2'
'-x, -y, -z'
'x-1/2, -y-1/2, z-1/2'

loop_
_atom_site_label
_atom_site_type_symbol
_atom_site_fract_x
_atom_site_fract_y
_atom_site_fract_z
_atom_site_U_iso_or_equiv
_atom_site_adp_type
_atom_site_occupancy
_atom_site_symmetry_multiplicity
_atom_site_calc_flag
_atom_site_refinement_flags
P1 P 0.41235(3) 0.22403(4) 0.04660(3) 0.01400(11) Uani 1 1 d .
O1 O 0.59947(10) 0.16740(11) 0.13025(10) 0.01765(18) Uani 1 1 d .
O2 O 0.28022(11) 0.07078(11) -0.00111(11) 0.02040(19) Uani 1 1 d D
H2 H 0.313(2) -0.0204(18) -0.047(2) 0.031 Uiso 1 1 d D
O3 O 0.38536(10) 0.32327(12) -0.11108(10) 0.01964(19) Uani 1 1 d D
H3 H 0.2732(17) 0.321(3) -0.197(2) 0.055(6) Uiso 1 1 d D
C1 C 0.17064(14) 0.43386(14) 0.08354(13) 0.0158(2) Uani 1 1 d .
C2 C 0.13589(16) 0.57345(15) -0.02273(15) 0.0197(2) Uani 1 1 d .
H2A H 0.2284 0.6245 -0.0390 0.024 Uiso 1 1 calc R
C3 C 0.03256(16) 0.36124(15) 0.10511(15) 0.0196(2) Uani 1 1 d .
H3A H 0.0537 0.2660 0.1769 0.024 Uiso 1 1 calc R
C4 C 0.35389(14) 0.36219(15) 0.17141(13) 0.0177(2) Uani 1 1 d .
H4A H 0.3636 0.2966 0.2680 0.021 Uiso 1 1 calc R
H4B H 0.4377 0.4595 0.2102 0.021 Uiso 1 1 calc R

loop_
_atom_site_aniso_label
_atom_site_aniso_U_11
_atom_site_aniso_U_22
_atom_site_aniso_U_33
_atom_site_aniso_U_23
_atom_site_aniso_U_13
_atom_site_aniso_U_12
P1 0.00975(16) 0.01720(17) 0.01303(15) -0.00118(9) 0.00313(11) 0.00100(9)
O1 0.0108(4) 0.0220(4) 0.0160(4) -0.0022(3) 0.0020(3) 0.0029(3)
O2 0.0143(4) 0.0189(4) 0.0270(4) -0.0044(3) 0.0080(3) -0.0016(3)
O3 0.0128(4) 0.0294(4) 0.0137(4) 0.0024(3) 0.0030(3) -0.0003(3)
C1 0.0149(5) 0.0168(5) 0.0163(5) -0.0022(4) 0.0074(4) 0.0017(4)
C2 0.0171(5) 0.0193(5) 0.0263(6) 0.0029(4) 0.0128(5) 0.0009(4)
C3 0.0198(5) 0.0187(5) 0.0230(5) 0.0052(4) 0.0117(4) 0.0038(4)
C4 0.0140(5) 0.0216(5) 0.0158(5) -0.0023(4) 0.0049(4) 0.0027(4)

loop_
_atom_type_symbol
_atom_type_description
_atom_type_scat_dispersion_real
_atom_type_scat_dispersion_imag
_atom_type_scat_source
C C 0.0033 0.0016 'International Tables Vol C Tables 4.2.6.8 and 6.1.1.4'
H H 0.0000 0.0000 'International Tables Vol C Tables 4.2.6.8 and 6.1.1.4'
O O 0.0106 0.0060 'International Tables Vol C Tables 4.2.6.8 and 6.1.1.4'
P P 0.1023 0.0942 'International Tables Vol C Tables 4.2.6.8 and 6.1.1.4'

loop_
_geom_angle_atom_site_label_1
_geom_angle_atom_site_label_2
_geom_angle_atom_site_label_3
_geom_angle
_geom_angle_site_symmetry_1
O1 P1 O3 107.99(5) .
O1 P1 O2 113.31(5) .
O3 P1 O2 108.66(5) .
O1 P1 C4 112.36(5) .
O3 P1 C4 109.04(5) .
O2 P1 C4 105.37(5) .
P1 O2 H2 112.4(11) .
P1 O3 H3 116.7(14) .
C3 C1 C2 118.44(10) .
C3 C1 C4 121.01(10) .
C2 C1 C4 120.55(10) .
C3 C2 C1 120.82(10) 3_565
C3 C2 H2A 119.6 3_565
C1 C2 H2A 119.6 .
C2 C3 C1 120.74(10) 3_565
C2 C3 H3A 119.6 3_565
C1 C3 H3A 119.6 .
C1 C4 P1 113.05(7) .
C1 C4 H4A 109.0 .
P1 C4 H4A 109.0 .
C1 C4 H4B 109.0 .
P1 C4 H4B 109.0 .
H4A C4 H4B 107.8 .

loop_
_geom_bond_atom_site_label_1
_geom_bond_atom_site_label_2
_geom_bond_distance
_geom_bond_site_symmetry_2
P1 O1 1.4998(8) .
P1 O3 1.5591(9) .
P1 O2 1.5600(9) .
P1 C4 1.7865(11) .
O2 H2 0.926(9) .
O3 H3 0.934(9) .
C1 C3 1.3932(16) .
C1 C2 1.3954(16) .
C1 C4 1.5135(15) .
C2 C3 1.3908(16) 3_565
C2 H2A 0.9500 .
C3 C2 1.3908(16) 3_565
C3 H3A 0.9500 .
C4 H4A 0.9900 .
C4 H4B 0.9900 .

loop_
_geom_hbond_atom_site_label_D
_geom_hbond_atom_site_label_H
_geom_hbond_atom_site_label_A
_geom_hbond_distance_DH
_geom_hbond_distance_HA
_geom_hbond_distance_DA
_geom_hbond_angle_DHA
_geom_hbond_site_symmetry_A
O2 H2 O1 0.926(9) 1.709(10) 2.6274(12) 170.8(17) 3_655
O3 H3 O1 0.934(9) 1.627(11) 2.5460(11) 167(2) 4_565

loop_
_geom_torsion_atom_site_label_1
_geom_torsion_atom_site_label_2
_geom_torsion_atom_site_label_3
_geom_torsion_atom_site_label_4
_geom_torsion
_geom_torsion_site_symmetry_4
C3 C1 C2 C3 0.07(19) 3_565
C4 C1 C2 C3 179.34(11) 3_565
C2 C1 C3 C2 -0.07(19) 3_565
C4 C1 C3 C2 -179.33(11) 3_565
C3 C1 C4 P1 99.92(11) .
C2 C1 C4 P1 -79.32(12) .
O1 P1 C4 C1 174.67(8) .
O3 P1 C4 C1 54.98(9) .
O2 P1 C4 C1 -61.50(9) .
